data_7154632
loop_
_publ_author_name
'Gao, Ning'
'Zhao, Xiao-Ming'
'Cai, Cheng-Si'
'Cai, Jue-Wang'

_publ_section_title
;
 Enantioselective synthesis of monofluorinated allylic compounds:
 Pd-catalyzed asymmetric allylations of dimethyl 2-fluoromalonate using
 new N-sulfinyl-based ligands.
;
_journal_issue 37
_journal_name_full 'Organic &amp; biomolecular chemistry'
_journal_page_first 9551
_journal_page_last 9558
_journal_paper_doi 10.1039/c5ob01434d
_journal_volume 13
_journal_year 2015
_chemical_formula_sum 'C20 H17 Br2 F O4'
_chemical_formula_weight 500.15
_chemical_name_systematic
; 
 ? 
;
_space_group_crystal_system monoclinic
_space_group_IT_number 4
_space_group_name_Hall 'P 2yb'
_space_group_name_H-M_alt 'P 1 21 1'
_symmetry_space_group_name_Hall 'P 2yb'
_symmetry_space_group_name_H-M 'P 1 21 1'
_atom_sites_solution_hydrogens geom
_audit_creation_method SHELXL-2013
_audit_update_record
;
2015-07-02 deposited with the CCDC.
2015-08-06 downloaded from the CCDC.
;
_cell_angle_alpha 90
_cell_angle_beta 96.518(4)
_cell_angle_gamma 90
_cell_formula_units_Z 2
_cell_length_a 11.651(4)
_cell_length_b 5.9117(18)
_cell_length_c 14.797(5)
_cell_measurement_reflns_used 1776
_cell_measurement_temperature 293(2)
_cell_measurement_theta_max 25.30
_cell_measurement_theta_min 2.36
_cell_volume 1012.6(6)
_computing_cell_refinement 'Bruker SAINT'
_computing_data_collection 'Bruker APEX2'
_computing_data_reduction 'Bruker SAINT'
_computing_molecular_graphics 'Bruker SHELXTL'
_computing_publication_material 'Bruker SHELXTL'
_computing_structure_refinement 'SHELXL-2013 (Sheldrick, 2013)'
_computing_structure_solution 'SHELXS-97 (Sheldrick, 2008)'
_diffrn_ambient_temperature 293(2)
_diffrn_measured_fraction_theta_full 0.990
_diffrn_measured_fraction_theta_max 0.988
_diffrn_measurement_device_type 'Bruker APEX-II CCD'
_diffrn_measurement_method '\f and \w scans'
_diffrn_radiation_type MoK\a
_diffrn_radiation_wavelength 0.71073
_diffrn_reflns_av_R_equivalents 0.0219
_diffrn_reflns_av_unetI/netI 0.0713
_diffrn_reflns_laue_measured_fraction_full 0.990
_diffrn_reflns_laue_measured_fraction_max 0.988
_diffrn_reflns_limit_h_max 14
_diffrn_reflns_limit_h_min -13
_diffrn_reflns_limit_k_max 7
_diffrn_reflns_limit_k_min -7
_diffrn_reflns_limit_l_max 18
_diffrn_reflns_limit_l_min -15
_diffrn_reflns_number 5347
_diffrn_reflns_point_group_measured_fraction_full 0.935
_diffrn_reflns_point_group_measured_fraction_max 0.926
_diffrn_reflns_theta_full 25.242
_diffrn_reflns_theta_max 25.995
_diffrn_reflns_theta_min 1.385
_exptl_absorpt_coefficient_mu 4.033
_exptl_absorpt_correction_T_max 0.746
_exptl_absorpt_correction_T_min 0.542
_exptl_absorpt_correction_type multi-scan
_exptl_absorpt_process_details sadabs
_exptl_crystal_colour colourless
_exptl_crystal_density_diffrn 1.640
_exptl_crystal_description prism
_exptl_crystal_F_000 496
_exptl_crystal_size_max 0.260
_exptl_crystal_size_mid 0.100
_exptl_crystal_size_min 0.080
_refine_diff_density_max 0.522
_refine_diff_density_min -0.516
_refine_diff_density_rms 0.062
_refine_ls_abs_structure_details
; 
 Flack x determined using 1087 quotients [(I+)-(I-)]/[(I+)+(I-)] 
 (Parsons and Flack (2004), Acta Cryst. A60, s61). 
;
_refine_ls_abs_structure_Flack 0.031(9)
_refine_ls_extinction_method none
_refine_ls_goodness_of_fit_ref 1.051
_refine_ls_hydrogen_treatment constr
_refine_ls_matrix_type full
_refine_ls_number_parameters 246
_refine_ls_number_reflns 3693
_refine_ls_number_restraints 1
_refine_ls_restrained_S_all 1.051
_refine_ls_R_factor_all 0.0514
_refine_ls_R_factor_gt 0.0379
_refine_ls_shift/su_max 0.004
_refine_ls_shift/su_mean 0.000
_refine_ls_structure_factor_coef Fsqd
_refine_ls_weighting_details
; 
 w=1/[\s^2^(Fo^2^)+(0.0250P)^2^] 
 where P=(Fo^2^+2Fc^2^)/3 
;
_refine_ls_weighting_scheme calc
_refine_ls_wR_factor_gt 0.0932
_refine_ls_wR_factor_ref 0.0979
_reflns_Friedel_coverage 0.699
_reflns_friedel_fraction_full 0.867
_reflns_friedel_fraction_max 0.849
_reflns_number_gt 2973
_reflns_number_total 3693
_reflns_threshold_expression 'I > 2\s(I)'
_cod_data_source_file c5ob01434d2.cif
_cod_data_source_block a40304a
_cod_depositor_comments 'Adding full bibliography for 7154631--7154632.cif.'
_cod_original_cell_volume 1012.6(5)
_cod_database_code 7154632
_shelx_space_group_comment
; 
The symmetry employed for this shelxl refinement is uniquely defined 
by the following loop, which should always be used as a source of 
symmetry information in preference to the above space-group names. 
They are only intended as comments. 
;
_shelx_estimated_absorpt_t_min 0.420
_shelx_estimated_absorpt_t_max 0.739
_shelxl_version_number 2013-2

loop_
_space_group_symop_operation_xyz
'x, y, z'
'-x, y+1/2, -z'

loop_
_atom_site_label
_atom_site_type_symbol
_atom_site_fract_x
_atom_site_fract_y
_atom_site_fract_z
_atom_site_U_iso_or_equiv
_atom_site_adp_type
_atom_site_occupancy
_atom_site_site_symmetry_order
_atom_site_calc_flag
_atom_site_refinement_flags_posn
_atom_site_refinement_flags_adp
Br1 Br -0.29631(6) 0.35823(17) 0.37166(6) 0.0791(3) Uani 1 1 d . .
Br2 Br 0.20313(7) 0.52163(14) -0.17509(4) 0.0669(3) Uani 1 1 d . .
F1 F 0.3030(3) 0.0762(6) 0.2499(2) 0.0551(10) Uani 1 1 d . .
O1 O 0.3810(6) 0.2911(10) 0.3979(4) 0.0817(18) Uani 1 1 d . .
O2 O 0.4018(4) 0.6088(8) 0.3221(3) 0.0555(13) Uani 1 1 d . .
O3 O 0.4800(6) 0.1101(11) 0.1576(5) 0.100(2) Uani 1 1 d . .
O4 O 0.4655(4) 0.4801(9) 0.1508(3) 0.0588(13) Uani 1 1 d . .
C1 C 0.2354(5) 0.4280(9) 0.1857(4) 0.0350(13) Uani 1 1 d . .
H1 H 0.2627 0.5819 0.1759 0.042 Uiso 1 1 calc R U
C2 C 0.1366(5) 0.4466(10) 0.2424(4) 0.0382(14) Uani 1 1 d . .
H2 H 0.0908 0.3196 0.2479 0.046 Uiso 1 1 calc R U
C3 C 0.1116(5) 0.6326(11) 0.2844(4) 0.0415(14) Uani 1 1 d . .
H3 H 0.1613 0.7545 0.2805 0.050 Uiso 1 1 calc R U
C4 C 0.0134(6) 0.6687(11) 0.3369(4) 0.0429(14) Uani 1 1 d . .
C5 C -0.0782(5) 0.5191(13) 0.3345(3) 0.0438(13) Uani 1 1 d . .
H5 H -0.0772 0.3876 0.3001 0.053 Uiso 1 1 calc R U
C6 C -0.1706(5) 0.5612(12) 0.3819(4) 0.0492(16) Uani 1 1 d . .
C7 C -0.1739(7) 0.7552(14) 0.4341(5) 0.064(2) Uani 1 1 d . .
H7 H -0.2366 0.7844 0.4660 0.077 Uiso 1 1 calc R U
C8 C -0.0825(7) 0.9041(14) 0.4379(5) 0.069(2) Uani 1 1 d . .
H8 H -0.0831 1.0335 0.4736 0.083 Uiso 1 1 calc R U
C9 C 0.0098(6) 0.8643(14) 0.3896(4) 0.0536(16) Uani 1 1 d . .
H9 H 0.0700 0.9681 0.3920 0.064 Uiso 1 1 calc R U
C10 C 0.1959(4) 0.3285(10) 0.0929(4) 0.0348(12) Uani 1 1 d . .
C11 C 0.2154(5) 0.4464(10) 0.0156(4) 0.0377(14) Uani 1 1 d . .
H11 H 0.2539 0.5845 0.0205 0.045 Uiso 1 1 calc R U
C12 C 0.1776(4) 0.3583(12) -0.0695(4) 0.0395(13) Uani 1 1 d . .
C13 C 0.1256(5) 0.1495(12) -0.0785(4) 0.0487(16) Uani 1 1 d . .
H13 H 0.1051 0.0877 -0.1359 0.058 Uiso 1 1 calc R U
C14 C 0.1046(5) 0.0334(12) -0.0021(4) 0.0448(14) Uani 1 1 d . .
H14 H 0.0666 -0.1051 -0.0076 0.054 Uiso 1 1 calc R U
C15 C 0.1395(5) 0.1209(11) 0.0831(4) 0.0423(14) Uani 1 1 d . .
H15 H 0.1251 0.0402 0.1346 0.051 Uiso 1 1 calc R U
C16 C 0.3370(5) 0.2966(9) 0.2356(4) 0.0402(14) Uani 1 1 d . .
C17 C 0.3766(5) 0.3967(12) 0.3284(4) 0.0450(16) Uani 1 1 d . .
C18 C 0.4393(8) 0.7270(15) 0.4053(6) 0.079(3) Uani 1 1 d . .
H18A H 0.3785 0.7258 0.4440 0.119 Uiso 1 1 calc R U
H18B H 0.4580 0.8805 0.3917 0.119 Uiso 1 1 calc R U
H18C H 0.5063 0.6536 0.4357 0.119 Uiso 1 1 calc R U
C19 C 0.4387(6) 0.2809(12) 0.1773(4) 0.0476(16) Uani 1 1 d . .
C20 C 0.5626(6) 0.498(2) 0.0980(5) 0.089(3) Uani 1 1 d . .
H20A H 0.5982 0.3525 0.0943 0.133 Uiso 1 1 calc R U
H20B H 0.6178 0.6034 0.1268 0.133 Uiso 1 1 calc R U
H20C H 0.5359 0.5504 0.0378 0.133 Uiso 1 1 calc R U

loop_
_atom_site_aniso_label
_atom_site_aniso_U_11
_atom_site_aniso_U_22
_atom_site_aniso_U_33
_atom_site_aniso_U_23
_atom_site_aniso_U_13
_atom_site_aniso_U_12
Br1 0.0561(4) 0.0920(7) 0.0944(6) 0.0056(6) 0.0313(4) 0.0065(5)
Br2 0.0855(5) 0.0765(5) 0.0380(3) 0.0080(4) 0.0033(3) -0.0144(4)
F1 0.063(2) 0.040(2) 0.060(2) 0.0122(17) -0.0023(17) -0.0063(17)
O1 0.127(5) 0.070(4) 0.045(3) 0.013(3) -0.007(3) -0.006(3)
O2 0.075(3) 0.043(3) 0.044(3) -0.004(2) -0.015(2) -0.001(2)
O3 0.094(5) 0.070(4) 0.147(6) -0.004(4) 0.059(4) 0.020(3)
O4 0.050(3) 0.060(3) 0.069(3) 0.008(3) 0.020(2) -0.004(2)
C1 0.039(3) 0.032(3) 0.034(3) 0.005(2) 0.004(2) -0.005(2)
C2 0.041(3) 0.035(3) 0.039(3) 0.001(2) 0.005(3) -0.004(2)
C3 0.048(4) 0.039(4) 0.037(3) 0.005(3) 0.001(3) -0.003(3)
C4 0.053(4) 0.043(4) 0.031(3) 0.001(3) -0.001(3) 0.007(3)
C5 0.054(4) 0.044(3) 0.034(3) 0.001(3) 0.007(2) 0.012(3)
C6 0.047(4) 0.064(5) 0.037(3) 0.004(3) 0.006(3) 0.018(3)
C7 0.072(5) 0.078(6) 0.045(4) -0.003(4) 0.017(4) 0.031(4)
C8 0.098(6) 0.060(5) 0.048(4) -0.019(4) 0.005(4) 0.022(5)
C9 0.064(4) 0.051(4) 0.044(3) -0.011(3) -0.003(3) 0.005(4)
C10 0.031(3) 0.038(3) 0.035(3) -0.002(3) 0.000(2) -0.003(3)
C11 0.034(3) 0.036(3) 0.042(3) 0.002(2) 0.001(2) 0.003(2)
C12 0.037(3) 0.049(4) 0.031(3) 0.006(3) -0.004(2) 0.001(3)
C13 0.048(4) 0.047(4) 0.051(4) -0.012(3) 0.002(3) 0.002(3)
C14 0.038(3) 0.035(3) 0.058(3) -0.004(4) -0.008(3) -0.008(3)
C15 0.047(4) 0.036(3) 0.044(3) 0.006(3) 0.003(3) -0.002(3)
C16 0.048(3) 0.027(3) 0.046(3) 0.008(3) 0.006(3) -0.004(3)
C17 0.047(3) 0.049(5) 0.039(4) 0.009(3) 0.005(3) 0.006(3)
C18 0.096(6) 0.064(5) 0.068(5) -0.025(4) -0.032(5) 0.016(4)
C19 0.045(4) 0.052(4) 0.044(4) -0.005(3) -0.004(3) 0.009(3)
C20 0.055(5) 0.131(8) 0.084(5) 0.026(7) 0.028(4) -0.004(6)

loop_
_atom_type_symbol
_atom_type_description
_atom_type_scat_dispersion_real
_atom_type_scat_dispersion_imag
_atom_type_scat_source
C C 0.0033 0.0016 'International Tables Vol C Tables 4.2.6.8 and 6.1.1.4'
H H 0.0000 0.0000 'International Tables Vol C Tables 4.2.6.8 and 6.1.1.4'
O O 0.0106 0.0060 'International Tables Vol C Tables 4.2.6.8 and 6.1.1.4'
F F 0.0171 0.0103 'International Tables Vol C Tables 4.2.6.8 and 6.1.1.4'
Br Br -0.2901 2.4595 'International Tables Vol C Tables 4.2.6.8 and 6.1.1.4'

loop_
_geom_angle_atom_site_label_1
_geom_angle_atom_site_label_2
_geom_angle_atom_site_label_3
_geom_angle
C17 O2 C18 117.3(6)
C19 O4 C20 117.5(7)
C2 C1 C10 111.1(4)
C2 C1 C16 111.5(4)
C10 C1 C16 112.2(5)
C3 C2 C1 123.4(5)
C2 C3 C4 126.9(6)
C5 C4 C9 118.1(6)
C5 C4 C3 122.6(6)
C9 C4 C3 119.3(6)
C6 C5 C4 121.2(7)
C5 C6 C7 120.5(7)
C5 C6 Br1 119.4(5)
C7 C6 Br1 120.1(5)
C8 C7 C6 118.8(6)
C9 C8 C7 121.0(7)
C8 C9 C4 120.4(7)
C11 C10 C15 118.6(5)
C11 C10 C1 119.5(5)
C15 C10 C1 121.8(5)
C10 C11 C12 119.8(5)
C13 C12 C11 121.1(6)
C13 C12 Br2 119.2(5)
C11 C12 Br2 119.6(5)
C14 C13 C12 119.2(6)
C13 C14 C15 120.3(6)
C14 C15 C10 120.8(6)
F1 C16 C17 106.9(5)
F1 C16 C1 109.4(4)
C17 C16 C1 112.1(5)
F1 C16 C19 106.2(5)
C17 C16 C19 110.7(5)
C1 C16 C19 111.2(4)
O1 C17 O2 125.3(7)
O1 C17 C16 123.5(6)
O2 C17 C16 111.2(6)
O3 C19 O4 126.3(7)
O3 C19 C16 123.6(7)
O4 C19 C16 110.0(5)

loop_
_geom_bond_atom_site_label_1
_geom_bond_atom_site_label_2
_geom_bond_distance
Br1 C6 1.886(7)
Br2 C12 1.889(6)
F1 C16 1.385(6)
O1 C17 1.200(8)
O2 C17 1.293(8)
O2 C18 1.439(9)
O3 C19 1.170(9)
O4 C19 1.291(8)
O4 C20 1.449(8)
C1 C2 1.503(8)
C1 C10 1.517(7)
C1 C16 1.532(8)
C2 C3 1.312(8)
C3 C4 1.471(9)
C4 C5 1.383(9)
C4 C9 1.398(10)
C5 C6 1.373(8)
C6 C7 1.386(10)
C7 C8 1.378(11)
C8 C9 1.377(10)
C10 C11 1.381(7)
C10 C15 1.392(9)
C11 C12 1.388(8)
C12 C13 1.374(10)
C13 C14 1.369(9)
C14 C15 1.381(9)
C16 C17 1.518(9)
C16 C19 1.546(8)
